data_4107593
loop_
_publ_author_name
'J. Sreedhar Reddy'
'Venkataramanarao G. Anand'

_publ_section_title
;
 Planar Meso Pentafluorophenyl Core Modified Isophlorins
;
_journal_name_full 'Journal of the American Chemical Society'
_journal_page_first 3718
_journal_page_last 3719
_journal_paper_doi 10.1021/ja710664y
_journal_volume 130
_journal_year 2008
_chemical_formula_sum 'C44 H8 F20 O4'
_chemical_formula_weight 980.50
_chemical_name_systematic
;
 ?
;
_space_group_IT_number 148
_symmetry_cell_setting rhombohedral
_symmetry_space_group_name_Hall '-R 3'
_symmetry_space_group_name_H-M 'R -3 :H'
_atom_sites_solution_hydrogens geom
_atom_sites_solution_primary direct
_atom_sites_solution_secondary difmap
_audit_creation_method SHELXL-97
_cell_angle_alpha 90.00
_cell_angle_beta 90.00
_cell_angle_gamma 120.00
_cell_formula_units_Z 9
_cell_length_a 19.8252(5)
_cell_length_b 19.8252(5)
_cell_length_c 24.8223(9)
_cell_measurement_reflns_used 3476
_cell_measurement_temperature 293(2)
_cell_measurement_theta_max 18.1
_cell_measurement_theta_min 2.3
_cell_volume 8449.0(4)
_computing_cell_refinement 'APEX2/SAINT (Bruker, 2004)'
_computing_data_collection 'APEX2 (Bruker, 2004)'
_computing_data_reduction 'SAINT/XPREP (Bruker, 2004)'
_computing_molecular_graphics 'ORTEP 32 (Farrugia, 1997)'
_computing_publication_material 'SHELXL-97 (Sheldrick, 1997)'
_computing_structure_refinement 'SHELXL-97 (Sheldrick, 1997)'
_computing_structure_solution 'SIR92 (Altomare etal., 1993)'
_diffrn_ambient_temperature 293(2)
_diffrn_measured_fraction_theta_full 0.992
_diffrn_measured_fraction_theta_max 0.992
_diffrn_measurement_device_type 'Bruker axs (Kappa apex2)'
_diffrn_measurement_method '\w and \f scan'
_diffrn_radiation_monochromator graphite
_diffrn_radiation_source 'fine-focus sealed tube'
_diffrn_radiation_type MoK\a
_diffrn_radiation_wavelength 0.71073
_diffrn_reflns_av_R_equivalents 0.0495
_diffrn_reflns_av_sigmaI/netI 0.0151
_diffrn_reflns_limit_h_max 17
_diffrn_reflns_limit_h_min -17
_diffrn_reflns_limit_k_max 17
_diffrn_reflns_limit_k_min -17
_diffrn_reflns_limit_l_max 22
_diffrn_reflns_limit_l_min -22
_diffrn_reflns_number 27843
_diffrn_reflns_theta_full 18.69
_diffrn_reflns_theta_max 18.69
_diffrn_reflns_theta_min 2.02
_diffrn_standards_decay_% 0
_exptl_absorpt_coefficient_mu 0.178
_exptl_absorpt_correction_T_max 0.9983
_exptl_absorpt_correction_T_min 0.9721
_exptl_absorpt_correction_type multi-scan
_exptl_absorpt_process_details '(Blessing, 1995)'
_exptl_crystal_colour blue
_exptl_crystal_density_diffrn 1.734
_exptl_crystal_description prismatic
_exptl_crystal_F_000 4356
_exptl_crystal_size_max 0.1
_exptl_crystal_size_mid 0.1
_exptl_crystal_size_min 0.075
_refine_diff_density_max 0.235
_refine_diff_density_min -0.192
_refine_diff_density_rms 0.029
_refine_ls_extinction_method none
_refine_ls_goodness_of_fit_ref 1.046
_refine_ls_hydrogen_treatment constr
_refine_ls_matrix_type full
_refine_ls_number_parameters 307
_refine_ls_number_reflns 1433
_refine_ls_number_restraints 0
_refine_ls_restrained_S_all 1.046
_refine_ls_R_factor_all 0.0514
_refine_ls_R_factor_gt 0.0359
_refine_ls_shift/su_max 0.000
_refine_ls_shift/su_mean 0.000
_refine_ls_structure_factor_coef Fsqd
_refine_ls_weighting_details 'calc w=1/[\s^2^(Fo^2^)+(0.0425P)^2^+28.8464P] where P=(Fo^2^+2Fc^2^)/3'
_refine_ls_weighting_scheme calc
_refine_ls_wR_factor_gt 0.0877
_refine_ls_wR_factor_ref 0.1041
_reflns_number_gt 1151
_reflns_number_total 1433
_reflns_threshold_expression >2sigma(I)
_cod_data_source_file ja710664y-file009.cif
_cod_data_source_block o4
_cod_original_sg_symbol_H-M 'R -3'
_cod_database_code 4107593

loop_
_symmetry_equiv_pos_as_xyz
'x, y, z'
'-y, x-y, z'
'-x+y, -x, z'
'x+2/3, y+1/3, z+1/3'
'-y+2/3, x-y+1/3, z+1/3'
'-x+y+2/3, -x+1/3, z+1/3'
'x+1/3, y+2/3, z+2/3'
'-y+1/3, x-y+2/3, z+2/3'
'-x+y+1/3, -x+2/3, z+2/3'
'-x, -y, -z'
'y, -x+y, -z'
'x-y, x, -z'
'-x+2/3, -y+1/3, -z+1/3'
'y+2/3, -x+y+1/3, -z+1/3'
'x-y+2/3, x+1/3, -z+1/3'
'-x+1/3, -y+2/3, -z+2/3'
'y+1/3, -x+y+2/3, -z+2/3'
'x-y+1/3, x+2/3, -z+2/3'

loop_
_atom_site_label
_atom_site_type_symbol
_atom_site_fract_x
_atom_site_fract_y
_atom_site_fract_z
_atom_site_U_iso_or_equiv
_atom_site_adp_type
_atom_site_occupancy
_atom_site_symmetry_multiplicity
_atom_site_calc_flag
_atom_site_refinement_flags
C1 C 0.5781(3) 0.6798(3) 0.2673(2) 0.0616(12) Uani 1 1 d .
C2 C 0.5885(3) 0.6442(3) 0.2210(2) 0.0707(13) Uani 1 1 d .
H2 H 0.5529 0.5951 0.2077 0.085 Uiso 1 1 calc R
C3 C 0.6578(3) 0.6930(3) 0.19949(19) 0.0697(13) Uani 1 1 d .
H3 H 0.6787 0.6839 0.1686 0.084 Uiso 1 1 calc R
C4 C 0.6942(3) 0.7610(3) 0.2317(2) 0.0602(12) Uani 1 1 d .
C5 C 0.7651(3) 0.8245(3) 0.22532(19) 0.0587(12) Uani 1 1 d .
C6 C 0.8055(3) 0.8953(3) 0.2553(2) 0.0580(12) Uani 1 1 d .
C7 C 0.8764(3) 0.9581(3) 0.2453(2) 0.0713(13) Uani 1 1 d .
H7 H 0.9090 0.9641 0.2165 0.086 Uiso 1 1 calc R
C8 C 0.8913(3) 1.0118(3) 0.2862(2) 0.0748(14) Uani 1 1 d .
H8 H 0.9361 1.0602 0.2898 0.090 Uiso 1 1 calc R
C9 C 0.8295(3) 0.9813(3) 0.3196(2) 0.0597(12) Uani 1 1 d .
C10 C 0.5170(3) 0.6518(3) 0.3005(2) 0.0612(12) Uani 1 1 d .
C11 C 0.8519(3) 0.7820(3) 0.1845(2) 0.0736(14) Uani 1 1 d .
C12 C 0.8981(4) 0.7797(4) 0.1444(4) 0.0985(19) Uani 1 1 d .
C13 C 0.9038(4) 0.8165(5) 0.0983(4) 0.113(2) Uani 1 1 d .
C14 C 0.8655(5) 0.8556(5) 0.0912(3) 0.122(2) Uani 1 1 d .
C15 C 0.8197(4) 0.8562(4) 0.1318(3) 0.0959(17) Uani 1 1 d .
C16 C 0.8119(3) 0.8207(3) 0.1798(2) 0.0638(13) Uani 1 1 d .
C17 C 0.3891(4) 0.5589(4) 0.2582(2) 0.0766(14) Uani 1 1 d .
C18 C 0.3296(3) 0.4866(5) 0.2461(2) 0.0862(16) Uani 1 1 d .
C19 C 0.3314(4) 0.4238(4) 0.2652(3) 0.0901(18) Uani 1 1 d .
C20 C 0.3927(5) 0.4328(4) 0.2954(3) 0.0956(18) Uani 1 1 d .
C21 C 0.4517(4) 0.5062(4) 0.3063(2) 0.0820(15) Uani 1 1 d .
C22 C 0.4520(3) 0.5715(3) 0.2883(2) 0.0660(13) Uani 1 1 d .
O1 O 0.64472(19) 0.75258(17) 0.27337(12) 0.0618(8) Uani 1 1 d .
O2 O 0.77539(15) 0.90800(18) 0.30136(13) 0.0582(8) Uani 1 1 d .
F1 F 0.84627(17) 0.74331(17) 0.23025(15) 0.1017(10) Uani 1 1 d .
F2 F 0.9368(2) 0.7410(2) 0.15269(18) 0.1542(16) Uani 1 1 d .
F3 F 0.9502(2) 0.8132(3) 0.05969(17) 0.1782(19) Uani 1 1 d .
F4 F 0.8736(3) 0.8926(3) 0.04521(18) 0.203(2) Uani 1 1 d .
F5 F 0.7822(2) 0.8956(3) 0.12352(14) 0.1490(15) Uani 1 1 d .
F6 F 0.38580(16) 0.62020(19) 0.23831(14) 0.1084(10) Uani 1 1 d .
F7 F 0.2694(2) 0.47682(18) 0.21535(16) 0.1236(12) Uani 1 1 d .
F8 F 0.27349(19) 0.35234(19) 0.25259(14) 0.1284(13) Uani 1 1 d .
F9 F 0.3942(2) 0.3703(2) 0.31338(16) 0.1429(14) Uani 1 1 d .
F10 F 0.5122(2) 0.51420(17) 0.33547(14) 0.1134(11) Uani 1 1 d .

loop_
_atom_site_aniso_label
_atom_site_aniso_U_11
_atom_site_aniso_U_22
_atom_site_aniso_U_33
_atom_site_aniso_U_23
_atom_site_aniso_U_13
_atom_site_aniso_U_12
C1 0.053(4) 0.053(4) 0.077(4) -0.005(3) -0.001(3) 0.025(4)
C2 0.061(4) 0.059(3) 0.086(4) -0.008(3) 0.002(3) 0.026(3)
C3 0.069(4) 0.068(4) 0.074(3) -0.009(3) -0.001(3) 0.036(3)
C4 0.053(4) 0.066(4) 0.065(3) -0.001(3) 0.009(3) 0.032(4)
C5 0.056(4) 0.063(4) 0.063(3) 0.004(3) 0.007(3) 0.034(4)
C6 0.050(4) 0.058(4) 0.069(4) 0.008(3) 0.008(3) 0.030(4)
C7 0.061(4) 0.063(3) 0.088(4) 0.003(3) 0.018(3) 0.030(3)
C8 0.058(4) 0.054(3) 0.101(4) -0.002(4) 0.013(4) 0.020(3)
C9 0.045(3) 0.045(4) 0.084(4) 0.003(3) 0.005(3) 0.018(3)
C10 0.052(4) 0.051(4) 0.078(4) 0.001(3) 0.006(3) 0.024(3)
C11 0.068(4) 0.067(4) 0.079(5) 0.001(3) 0.012(4) 0.029(3)
C12 0.077(4) 0.076(4) 0.147(7) -0.020(5) 0.018(5) 0.041(4)
C13 0.101(6) 0.123(6) 0.086(6) -0.017(5) 0.036(5) 0.034(5)
C14 0.128(6) 0.158(7) 0.077(6) 0.028(5) 0.026(5) 0.070(6)
C15 0.108(5) 0.113(5) 0.083(5) 0.021(4) 0.018(4) 0.068(4)
C16 0.058(3) 0.062(3) 0.071(5) 0.003(3) 0.003(3) 0.030(3)
C17 0.066(4) 0.050(5) 0.109(4) -0.001(3) 0.012(4) 0.026(4)
C18 0.050(5) 0.079(6) 0.108(5) -0.021(4) 0.006(4) 0.016(5)
C19 0.076(5) 0.046(5) 0.114(5) -0.012(4) 0.035(4) 0.004(5)
C20 0.102(6) 0.050(6) 0.122(5) 0.001(4) 0.020(4) 0.029(5)
C21 0.080(5) 0.063(5) 0.100(4) 0.004(4) 0.013(4) 0.034(5)
C22 0.054(4) 0.055(5) 0.084(4) -0.001(3) 0.008(3) 0.023(4)
O1 0.053(2) 0.053(2) 0.076(2) -0.0044(16) 0.0045(19) 0.024(2)
O2 0.0492(19) 0.053(2) 0.072(2) 0.0029(16) 0.0071(18) 0.025(2)
F1 0.101(2) 0.091(2) 0.131(3) 0.013(2) 0.0070(19) 0.0610(18)
F2 0.126(3) 0.129(3) 0.232(5) -0.024(3) 0.041(3) 0.082(3)
F3 0.141(3) 0.209(4) 0.145(3) -0.048(3) 0.059(3) 0.058(3)
F4 0.222(5) 0.294(6) 0.094(3) 0.062(4) 0.053(3) 0.128(5)
F5 0.174(4) 0.203(4) 0.119(3) 0.065(3) 0.025(2) 0.131(4)
F6 0.078(2) 0.082(2) 0.163(3) -0.009(2) -0.0230(19) 0.0378(18)
F7 0.069(2) 0.109(3) 0.167(3) -0.036(2) -0.013(2) 0.025(2)
F8 0.097(2) 0.067(2) 0.165(3) -0.024(2) 0.039(2) -0.001(2)
F9 0.161(3) 0.060(2) 0.192(4) 0.017(2) 0.016(3) 0.044(2)
F10 0.121(3) 0.080(2) 0.145(3) 0.0108(19) -0.012(2) 0.055(2)

loop_
_atom_type_symbol
_atom_type_description
_atom_type_scat_dispersion_real
_atom_type_scat_dispersion_imag
_atom_type_scat_source
C C 0.0033 0.0016 'International Tables Vol C Tables 4.2.6.8 and 6.1.1.4'
H H 0.0000 0.0000 'International Tables Vol C Tables 4.2.6.8 and 6.1.1.4'
O O 0.0106 0.0060 'International Tables Vol C Tables 4.2.6.8 and 6.1.1.4'
F F 0.0171 0.0103 'International Tables Vol C Tables 4.2.6.8 and 6.1.1.4'

loop_
_geom_angle_atom_site_label_1
_geom_angle_atom_site_label_2
_geom_angle_atom_site_label_3
_geom_angle
_geom_angle_site_symmetry_1
_geom_angle_site_symmetry_3
C10 C1 O1 123.8(5) . .
C10 C1 C2 128.5(5) . .
O1 C1 C2 107.8(4) . .
C3 C2 C1 108.4(4) . .
C3 C2 H2 125.8 . .
C1 C2 H2 125.8 . .
C2 C3 C4 108.4(4) . .
C2 C3 H3 125.8 . .
C4 C3 H3 125.8 . .
C5 C4 O1 123.2(5) . .
C5 C4 C3 128.4(5) . .
O1 C4 C3 108.4(4) . .
C4 C5 C6 131.9(4) . .
C4 C5 C16 115.2(5) . .
C6 C5 C16 112.9(4) . .
C7 C6 O2 109.4(4) . .
C7 C6 C5 128.4(5) . .
O2 C6 C5 122.3(4) . .
C6 C7 C8 107.1(4) . .
C6 C7 H7 126.4 . .
C8 C7 H7 126.4 . .
C9 C8 C7 108.0(4) . .
C9 C8 H8 126.0 . .
C7 C8 H8 126.0 . .
C8 C9 O2 108.9(4) . .
C8 C9 C10 129.0(5) . 16_665
O2 C9 C10 122.1(5) . 16_665
C1 C10 C9 130.5(5) . 16_665
C1 C10 C22 115.8(5) . .
C9 C10 C22 113.7(4) 16_665 .
F1 C11 C16 119.4(6) . .
F1 C11 C12 117.6(7) . .
C16 C11 C12 123.0(6) . .
C13 C12 F2 121.7(9) . .
C13 C12 C11 118.9(6) . .
F2 C12 C11 119.3(8) . .
C12 C13 C14 120.8(6) . .
C12 C13 F3 117.2(10) . .
C14 C13 F3 122.0(10) . .
F4 C14 C13 119.3(9) . .
F4 C14 C15 122.0(9) . .
C13 C14 C15 118.8(7) . .
F5 C15 C16 119.1(7) . .
F5 C15 C14 117.5(8) . .
C16 C15 C14 123.4(6) . .
C15 C16 C11 115.1(5) . .
C15 C16 C5 123.6(6) . .
C11 C16 C5 121.2(5) . .
F6 C17 C18 117.6(7) . .
F6 C17 C22 119.2(5) . .
C18 C17 C22 123.1(6) . .
C19 C18 F7 119.8(7) . .
C19 C18 C17 119.1(6) . .
F7 C18 C17 121.1(7) . .
F8 C19 C18 119.3(8) . .
F8 C19 C20 120.2(8) . .
C18 C19 C20 120.5(6) . .
F9 C20 C21 121.3(8) . .
F9 C20 C19 119.8(7) . .
C21 C20 C19 118.8(6) . .
F10 C21 C20 118.3(7) . .
F10 C21 C22 119.0(6) . .
C20 C21 C22 122.7(6) . .
C17 C22 C21 115.8(5) . .
C17 C22 C10 121.9(5) . .
C21 C22 C10 122.4(6) . .
C4 O1 C1 107.0(3) . .
C6 O2 C9 106.6(3) . .

loop_
_geom_bond_atom_site_label_1
_geom_bond_atom_site_label_2
_geom_bond_distance
_geom_bond_site_symmetry_2
C1 C10 1.336(6) .
C1 O1 1.394(5) .
C1 C2 1.416(6) .
C2 C3 1.335(6) .
C2 H2 0.9300 .
C3 C4 1.414(6) .
C3 H3 0.9300 .
C4 C5 1.348(6) .
C4 O1 1.378(5) .
C5 C6 1.429(6) .
C5 C16 1.489(6) .
C6 C7 1.356(6) .
C6 O2 1.369(5) .
C7 C8 1.391(6) .
C7 H7 0.9300 .
C8 C9 1.348(6) .
C8 H8 0.9300 .
C9 O2 1.382(5) .
C9 C10 1.420(6) 16_665
C10 C9 1.420(6) 16_665
C10 C22 1.496(6) .
C11 F1 1.342(5) .
C11 C16 1.357(6) .
C11 C12 1.368(8) .
C12 C13 1.331(9) .
C12 F2 1.347(7) .
C13 C14 1.341(9) .
C13 F3 1.352(7) .
C14 F4 1.323(7) .
C14 C15 1.360(9) .
C15 F5 1.337(6) .
C15 C16 1.353(7) .
C17 F6 1.344(6) .
C17 C18 1.359(7) .
C17 C22 1.364(6) .
C18 C19 1.348(8) .
C18 F7 1.348(6) .
C19 F8 1.341(6) .
C19 C20 1.361(8) .
C20 F9 1.331(6) .
C20 C21 1.363(7) .
C21 F10 1.341(6) .
C21 C22 1.367(7) .

loop_
_geom_torsion_atom_site_label_1
_geom_torsion_atom_site_label_2
_geom_torsion_atom_site_label_3
_geom_torsion_atom_site_label_4
_geom_torsion
_geom_torsion_site_symmetry_1
_geom_torsion_site_symmetry_4
C10 C1 C2 C3 179.2(4) . .
O1 C1 C2 C3 -0.3(5) . .
C1 C2 C3 C4 0.4(5) . .
C2 C3 C4 C5 178.8(4) . .
C2 C3 C4 O1 -0.4(5) . .
O1 C4 C5 C6 -1.6(7) . .
C3 C4 C5 C6 179.3(4) . .
O1 C4 C5 C16 176.4(4) . .
C3 C4 C5 C16 -2.7(7) . .
C4 C5 C6 C7 -177.7(5) . .
C16 C5 C6 C7 4.2(7) . .
C4 C5 C6 O2 3.4(7) . .
C16 C5 C6 O2 -174.7(4) . .
O2 C6 C7 C8 0.0(5) . .
C5 C6 C7 C8 -179.0(4) . .
C6 C7 C8 C9 -0.7(5) . .
C7 C8 C9 O2 1.1(5) . .
C7 C8 C9 C10 -178.1(4) . 16_665
O1 C1 C10 C9 -0.1(7) . 16_665
C2 C1 C10 C9 -179.6(4) . 16_665
O1 C1 C10 C22 -178.3(4) . .
C2 C1 C10 C22 2.3(7) . .
F1 C11 C12 C13 178.9(5) . .
C16 C11 C12 C13 -0.6(8) . .
F1 C11 C12 F2 -1.4(7) . .
C16 C11 C12 F2 179.0(5) . .
F2 C12 C13 C14 -179.1(6) . .
C11 C12 C13 C14 0.5(10) . .
F2 C12 C13 F3 0.2(9) . .
C11 C12 C13 F3 179.8(5) . .
C12 C13 C14 F4 178.8(6) . .
F3 C13 C14 F4 -0.5(11) . .
C12 C13 C14 C15 -0.8(11) . .
F3 C13 C14 C15 179.8(5) . .
F4 C14 C15 F5 0.5(10) . .
C13 C14 C15 F5 -179.9(6) . .
F4 C14 C15 C16 -178.2(6) . .
C13 C14 C15 C16 1.4(10) . .
F5 C15 C16 C11 179.9(5) . .
C14 C15 C16 C11 -1.5(8) . .
F5 C15 C16 C5 -1.9(8) . .
C14 C15 C16 C5 176.8(6) . .
F1 C11 C16 C15 -178.4(4) . .
C12 C11 C16 C15 1.1(7) . .
F1 C11 C16 C5 3.2(7) . .
C12 C11 C16 C5 -177.2(5) . .
C4 C5 C16 C15 101.4(6) . .
C6 C5 C16 C15 -80.3(6) . .
C4 C5 C16 C11 -80.5(5) . .
C6 C5 C16 C11 97.9(5) . .
F6 C17 C18 C19 179.7(4) . .
C22 C17 C18 C19 1.2(8) . .
F6 C17 C18 F7 -0.2(7) . .
C22 C17 C18 F7 -178.7(4) . .
F7 C18 C19 F8 1.1(7) . .
C17 C18 C19 F8 -178.9(4) . .
F7 C18 C19 C20 178.7(5) . .
C17 C18 C19 C20 -1.2(8) . .
F8 C19 C20 F9 -1.5(8) . .
C18 C19 C20 F9 -179.1(5) . .
F8 C19 C20 C21 178.2(4) . .
C18 C19 C20 C21 0.6(8) . .
F9 C20 C21 F10 0.5(8) . .
C19 C20 C21 F10 -179.2(5) . .
F9 C20 C21 C22 179.8(5) . .
C19 C20 C21 C22 0.2(8) . .
F6 C17 C22 C21 -179.0(4) . .
C18 C17 C22 C21 -0.4(7) . .
F6 C17 C22 C10 0.9(7) . .
C18 C17 C22 C10 179.5(5) . .
F10 C21 C22 C17 179.1(4) . .
C20 C21 C22 C17 -0.2(7) . .
F10 C21 C22 C10 -0.8(7) . .
C20 C21 C22 C10 179.8(5) . .
C1 C10 C22 C17 -94.9(5) . .
C9 C10 C22 C17 86.7(5) 16_665 .
C1 C10 C22 C21 85.0(6) . .
C9 C10 C22 C21 -93.4(5) 16_665 .
C5 C4 O1 C1 -179.0(4) . .
C3 C4 O1 C1 0.2(4) . .
C10 C1 O1 C4 -179.5(4) . .
C2 C1 O1 C4 0.0(4) . .
C7 C6 O2 C9 0.7(4) . .
C5 C6 O2 C9 179.8(4) . .
C8 C9 O2 C6 -1.1(4) . .
C10 C9 O2 C6 178.2(4) 16_665 .
